data_7247684
loop_
_publ_author_name
'Bensalah, Donia'
'Mansour, Lamjed'
'Sauthier, Mathieu'
'Gurbuz, Nevin'
'\"Ozdemir, Ismail'
'Beji, Lotfi'
'Gatri, Rafik'
'Hamdi, Naceur'

_publ_section_title
;
 Plausible PEPPSI catalysts for direct C--H functionalization of
 five-membered heterocyclic bioactive motifs: synthesis, spectral, X-ray
 crystallographic characterizations and catalytic activity
;
_journal_issue 45
_journal_name_full 'RSC Advances'
_journal_page_first 31386
_journal_page_last 31410
_journal_paper_doi 10.1039/D3RA06334H
_journal_volume 13
_journal_year 2023
_chemical_formula_moiety 'C31 H40 Br2 N4 O Pd'
_chemical_formula_sum 'C31 H40 Br2 N4 O Pd'
_chemical_formula_weight 750.89
_space_group_crystal_system monoclinic
_space_group_IT_number 15
_space_group_name_Hall '-C 2yc'
_space_group_name_H-M_alt 'C 1 2/c 1'
_atom_sites_solution_hydrogens geom
_atom_sites_solution_primary direct
_atom_sites_solution_secondary difmap
_audit_creation_method SHELXL-2019/3
_audit_update_record
;
2023-09-12 deposited with the CCDC.	2023-11-02 downloaded from the CCDC.
;
_cell_angle_alpha 90
_cell_angle_beta 100.464(4)
_cell_angle_gamma 90
_cell_formula_units_Z 8
_cell_length_a 24.7681(12)
_cell_length_b 15.3486(11)
_cell_length_c 17.0756(11)
_cell_measurement_reflns_used 2380
_cell_measurement_temperature 296(2)
_cell_measurement_theta_max 26.92
_cell_measurement_theta_min 1.54
_cell_volume 6383.4(7)
_computing_cell_refinement X-AREA
_computing_data_collection 'X-AREA (Stoe & Cie, 2002)'
_computing_data_reduction 'X-RED32 (Stoe & Cie, 2002)'
_computing_molecular_graphics 'OLEX2 (Dolomanov et al., 2009)'
_computing_publication_material 'OLEX2 (Dolomanov et al., 2009) and PLATON (Spek, 2009)'
_computing_structure_refinement 'SHELXL-2019/3 (Sheldrick, 2015)'
_computing_structure_solution 'SHELXT-2018/2 (Sheldrick, 2015)'
_diffrn_ambient_temperature 296(2)
_diffrn_detector_area_resol_mean 6.67
_diffrn_measured_fraction_theta_full 1.000
_diffrn_measured_fraction_theta_max 0.991
_diffrn_measurement_device_type 'STOE IPDS 2'
_diffrn_measurement_method '\w scans'
_diffrn_radiation_collimation '0.8 mm diameter, multiple pinhole'
_diffrn_radiation_monochromator 'plane graphite'
_diffrn_radiation_type MoK\a
_diffrn_radiation_wavelength 0.71073
_diffrn_reflns_av_R_equivalents 0.0775
_diffrn_reflns_av_unetI/netI 0.0710
_diffrn_reflns_Laue_measured_fraction_full 1.000
_diffrn_reflns_Laue_measured_fraction_max 0.991
_diffrn_reflns_limit_h_max 31
_diffrn_reflns_limit_h_min -27
_diffrn_reflns_limit_k_max 19
_diffrn_reflns_limit_k_min -19
_diffrn_reflns_limit_l_max 21
_diffrn_reflns_limit_l_min -21
_diffrn_reflns_number 23981
_diffrn_reflns_point_group_measured_fraction_full 1.000
_diffrn_reflns_point_group_measured_fraction_max 0.991
_diffrn_reflns_theta_full 25.242
_diffrn_reflns_theta_max 26.827
_diffrn_reflns_theta_min 1.568
_diffrn_source 'sealed X-ray tube, 12 x 0.4 mm long-fine focus'
_exptl_absorpt_coefficient_mu 3.115
_exptl_absorpt_correction_T_max 0.6781
_exptl_absorpt_correction_T_min 0.3240
_exptl_absorpt_correction_type integration
_exptl_absorpt_process_details 'X-RED32 (Stoe & Cie, 2002)'
_exptl_crystal_colour yellow
_exptl_crystal_density_diffrn 1.563
_exptl_crystal_description prism
_exptl_crystal_F_000 3024
_exptl_crystal_size_max 0.610
_exptl_crystal_size_mid 0.360
_exptl_crystal_size_min 0.140
_refine_diff_density_max 0.692
_refine_diff_density_min -0.837
_refine_diff_density_rms 0.090
_refine_ls_extinction_method none
_refine_ls_goodness_of_fit_ref 0.933
_refine_ls_hydrogen_treatment constr
_refine_ls_matrix_type full
_refine_ls_number_parameters 358
_refine_ls_number_reflns 6796
_refine_ls_number_restraints 0
_refine_ls_restrained_S_all 0.933
_refine_ls_R_factor_all 0.1082
_refine_ls_R_factor_gt 0.0487
_refine_ls_shift/su_max 0.001
_refine_ls_shift/su_mean 0.000
_refine_ls_structure_factor_coef Fsqd
_refine_ls_weighting_details 'w=1/[\s^2^(Fo^2^)+(0.0366P)^2^] where P=(Fo^2^+2Fc^2^)/3'
_refine_ls_weighting_scheme calc
_refine_ls_wR_factor_gt 0.0815
_refine_ls_wR_factor_ref 0.0981
_reflns_Friedel_coverage 0.000
_reflns_number_gt 3840
_reflns_number_total 6796
_reflns_threshold_expression 'I > 2\s(I)'
_cod_data_source_file d3ra06334h2.cif
_cod_data_source_block db24
_cod_original_sg_symbol_H-M 'C 2/c'
_cod_database_code 7247684
_shelx_shelxl_version_number 2019/3
_shelx_space_group_comment
;
The symmetry employed for this shelxl refinement is uniquely defined
by the following loop, which should always be used as a source of
symmetry information in preference to the above space-group names.
They are only intended as comments.
;
_shelx_estimated_absorpt_t_min 0.252
_shelx_estimated_absorpt_t_max 0.670

loop_
_space_group_symop_operation_xyz
'x, y, z'
'-x, y, -z+1/2'
'x+1/2, y+1/2, z'
'-x+1/2, y+1/2, -z+1/2'
'-x, -y, -z'
'x, -y, z-1/2'
'-x+1/2, -y+1/2, -z'
'x+1/2, -y+1/2, z-1/2'

loop_
_atom_site_label
_atom_site_type_symbol
_atom_site_fract_x
_atom_site_fract_y
_atom_site_fract_z
_atom_site_U_iso_or_equiv
_atom_site_adp_type
_atom_site_occupancy
_atom_site_site_symmetry_order
_atom_site_calc_flag
_atom_site_refinement_flags_posn
_atom_site_refinement_flags_adp
_atom_site_refinement_flags_occupancy
_atom_site_disorder_assembly
_atom_site_disorder_group
Pd1 Pd 0.71499(2) 0.49160(2) 0.62345(2) 0.04047(11) Uani 1 1 d . . . . .
Br1 Br 0.71694(2) 0.49198(4) 0.76692(3) 0.06114(16) Uani 1 1 d . . . . .
Br2 Br 0.71994(2) 0.50334(3) 0.48201(3) 0.05549(15) Uani 1 1 d . . . . .
O1 O 0.94942(18) 0.6150(3) 0.6376(3) 0.0921(15) Uani 1 1 d . . . . .
N1 N 0.70167(14) 0.6834(2) 0.6101(2) 0.0395(9) Uani 1 1 d . . . . .
N2 N 0.62349(14) 0.6195(2) 0.6150(2) 0.0399(9) Uani 1 1 d . . . . .
N3 N 0.85475(15) 0.6816(3) 0.6905(3) 0.0498(11) Uani 1 1 d . . . . .
N4 N 0.75388(16) 0.3695(2) 0.6323(3) 0.0475(11) Uani 1 1 d . . . . .
C1 C 0.67774(17) 0.6046(3) 0.6157(3) 0.0387(11) Uani 1 1 d . . . . .
C2 C 0.66279(18) 0.7497(3) 0.6062(3) 0.0404(11) Uani 1 1 d . . . . .
C3 C 0.6670(2) 0.8397(3) 0.5982(3) 0.0489(13) Uani 1 1 d . . . . .
H3 H 0.700609 0.865895 0.596253 0.059 Uiso 1 1 calc R U . . .
C4 C 0.6195(2) 0.8892(3) 0.5934(4) 0.0553(15) Uani 1 1 d . . . . .
C5 C 0.6234(3) 0.9871(3) 0.5810(5) 0.084(2) Uani 1 1 d . . . . .
H5A H 0.613006 1.017259 0.625304 0.126 Uiso 1 1 calc R U . . .
H5B H 0.599131 1.003607 0.532843 0.126 Uiso 1 1 calc R U . . .
H5C H 0.660388 1.002235 0.577135 0.126 Uiso 1 1 calc R U . . .
C6 C 0.5689(2) 0.8482(3) 0.5984(4) 0.0625(16) Uani 1 1 d . . . . .
C7 C 0.5165(2) 0.9024(4) 0.5929(5) 0.104(3) Uani 1 1 d . . . . .
H7A H 0.488640 0.867995 0.610519 0.155 Uiso 1 1 calc R U . . .
H7B H 0.504064 0.920042 0.538714 0.155 Uiso 1 1 calc R U . . .
H7C H 0.524020 0.953037 0.626062 0.155 Uiso 1 1 calc R U . . .
C8 C 0.5653(2) 0.7585(3) 0.6053(4) 0.0569(15) Uani 1 1 d . . . . .
H8 H 0.531887 0.731623 0.607225 0.068 Uiso 1 1 calc R U . . .
C9 C 0.61348(18) 0.7097(3) 0.6094(3) 0.0408(11) Uani 1 1 d . . . . .
C10 C 0.76027(17) 0.6958(3) 0.6057(3) 0.0427(12) Uani 1 1 d . . . . .
H10A H 0.764066 0.747713 0.574780 0.051 Uiso 1 1 calc R U . . .
H10B H 0.772724 0.646511 0.578110 0.051 Uiso 1 1 calc R U . . .
C11 C 0.79691(19) 0.7046(3) 0.6881(3) 0.0506(13) Uani 1 1 d . . . . .
H11A H 0.795101 0.764299 0.706107 0.061 Uiso 1 1 calc R U . . .
H11B H 0.782282 0.667575 0.725330 0.061 Uiso 1 1 calc R U . . .
C12 C 0.8635(2) 0.5892(4) 0.6852(4) 0.0710(18) Uani 1 1 d . . . . .
H12A H 0.845007 0.567730 0.633823 0.085 Uiso 1 1 calc R U . . .
H12B H 0.848315 0.559210 0.726324 0.085 Uiso 1 1 calc R U . . .
C13 C 0.9257(2) 0.5709(4) 0.6956(5) 0.093(2) Uani 1 1 d . . . . .
H13A H 0.943514 0.589472 0.748299 0.112 Uiso 1 1 calc R U . . .
H13B H 0.931581 0.508739 0.691398 0.112 Uiso 1 1 calc R U . . .
C14 C 0.9405(2) 0.7047(5) 0.6420(5) 0.080(2) Uani 1 1 d . . . . .
H14A H 0.956360 0.733933 0.601107 0.096 Uiso 1 1 calc R U . . .
H14B H 0.959085 0.726148 0.693321 0.096 Uiso 1 1 calc R U . . .
C15 C 0.8796(2) 0.7272(4) 0.6312(4) 0.0579(14) Uani 1 1 d . . . . .
H15A H 0.875194 0.789580 0.636802 0.070 Uiso 1 1 calc R U . . .
H15B H 0.861294 0.710494 0.578176 0.070 Uiso 1 1 calc R U . . .
C16 C 0.5813(2) 0.5532(3) 0.6222(4) 0.0489(13) Uani 1 1 d . . . . .
H16A H 0.545553 0.581099 0.611337 0.059 Uiso 1 1 calc R U . . .
H16B H 0.587230 0.532798 0.676817 0.059 Uiso 1 1 calc R U . . .
C17 C 0.57996(17) 0.4744(3) 0.5674(3) 0.0409(11) Uani 1 1 d . . . . .
C18 C 0.58309(18) 0.3898(3) 0.6016(3) 0.0422(12) Uani 1 1 d . . . . .
C19 C 0.5846(2) 0.3750(4) 0.6896(4) 0.0663(16) Uani 1 1 d . . . . .
H19A H 0.586836 0.313679 0.700658 0.099 Uiso 1 1 calc R U . . .
H19B H 0.551876 0.398247 0.704246 0.099 Uiso 1 1 calc R U . . .
H19C H 0.616138 0.403753 0.719636 0.099 Uiso 1 1 calc R U . . .
C20 C 0.58262(19) 0.3180(3) 0.5504(4) 0.0502(13) Uani 1 1 d . . . . .
C21 C 0.5877(2) 0.2248(3) 0.5827(4) 0.0701(18) Uani 1 1 d . . . . .
H21A H 0.553720 0.207658 0.597766 0.105 Uiso 1 1 calc R U . . .
H21B H 0.616669 0.222090 0.628428 0.105 Uiso 1 1 calc R U . . .
H21C H 0.595908 0.186071 0.542314 0.105 Uiso 1 1 calc R U . . .
C22 C 0.57877(19) 0.3315(3) 0.4697(4) 0.0532(14) Uani 1 1 d . . . . .
H22 H 0.579480 0.283340 0.436797 0.064 Uiso 1 1 calc R U . . .
C23 C 0.57388(19) 0.4137(3) 0.4355(3) 0.0471(13) Uani 1 1 d . . . . .
C24 C 0.5693(2) 0.4228(4) 0.3454(4) 0.0670(16) Uani 1 1 d . . . . .
H24A H 0.537673 0.457404 0.324391 0.100 Uiso 1 1 calc R U . . .
H24B H 0.565515 0.366050 0.321298 0.100 Uiso 1 1 calc R U . . .
H24C H 0.601682 0.450470 0.333907 0.100 Uiso 1 1 calc R U . . .
C25 C 0.57347(16) 0.4864(3) 0.4849(3) 0.0443(11) Uani 1 1 d . . . . .
C26 C 0.5669(2) 0.5769(3) 0.4489(4) 0.0596(16) Uani 1 1 d . . . . .
H26A H 0.602470 0.602845 0.451299 0.089 Uiso 1 1 calc R U . . .
H26B H 0.545480 0.612119 0.478137 0.089 Uiso 1 1 calc R U . . .
H26C H 0.548736 0.572987 0.394319 0.089 Uiso 1 1 calc R U . . .
C27 C 0.7289(2) 0.3017(3) 0.5935(4) 0.0617(16) Uani 1 1 d . . . . .
H27 H 0.695125 0.310127 0.560471 0.074 Uiso 1 1 calc R U . . .
C28 C 0.7512(3) 0.2189(4) 0.6003(5) 0.077(2) Uani 1 1 d . . . . .
H28 H 0.731883 0.172432 0.573686 0.092 Uiso 1 1 calc R U . . .
C29 C 0.8013(3) 0.2055(4) 0.6460(4) 0.0725(18) Uani 1 1 d . . . . .
H29 H 0.817455 0.150648 0.649520 0.087 Uiso 1 1 calc R U . . .
C30 C 0.8275(3) 0.2748(4) 0.6868(4) 0.0742(18) Uani 1 1 d . . . . .
H30 H 0.861683 0.267686 0.719228 0.089 Uiso 1 1 calc R U . . .
C31 C 0.8025(2) 0.3554(3) 0.6789(4) 0.0661(17) Uani 1 1 d . . . . .
H31 H 0.820227 0.402052 0.707445 0.079 Uiso 1 1 calc R U . . .

loop_
_atom_site_aniso_label
_atom_site_aniso_U_11
_atom_site_aniso_U_22
_atom_site_aniso_U_33
_atom_site_aniso_U_23
_atom_site_aniso_U_13
_atom_site_aniso_U_12
Pd1 0.04290(19) 0.03585(19) 0.0418(2) -0.00053(19) 0.00536(15) 0.00831(17)
Br1 0.0784(4) 0.0606(3) 0.0438(3) 0.0006(3) 0.0095(3) 0.0162(3)
Br2 0.0659(3) 0.0560(3) 0.0459(3) -0.0041(3) 0.0137(3) 0.0021(3)
O1 0.064(3) 0.102(4) 0.115(4) 0.003(3) 0.028(3) 0.024(3)
N1 0.0294(19) 0.0369(19) 0.050(3) 0.0006(18) 0.0016(18) 0.0002(15)
N2 0.037(2) 0.0311(18) 0.052(3) -0.0051(18) 0.0077(19) 0.0029(15)
N3 0.036(2) 0.056(2) 0.054(3) 0.002(2) 0.000(2) 0.0016(19)
N4 0.054(3) 0.039(2) 0.050(3) 0.002(2) 0.011(2) 0.0115(19)
C1 0.035(2) 0.045(2) 0.034(3) 0.001(2) 0.001(2) 0.007(2)
C2 0.040(3) 0.037(2) 0.041(3) 0.000(2) -0.004(2) 0.0010(19)
C3 0.047(3) 0.040(2) 0.056(4) 0.001(2) 0.000(3) -0.004(2)
C4 0.061(3) 0.033(2) 0.066(4) -0.004(2) -0.004(3) 0.005(2)
C5 0.087(4) 0.037(3) 0.120(6) -0.002(3) -0.002(4) 0.008(3)
C6 0.052(3) 0.043(3) 0.087(5) -0.008(3) -0.002(3) 0.015(2)
C7 0.055(4) 0.058(4) 0.187(9) -0.011(4) -0.008(4) 0.021(3)
C8 0.033(3) 0.045(3) 0.088(5) -0.007(3) 0.001(3) 0.006(2)
C9 0.040(2) 0.032(2) 0.047(3) 0.000(2) -0.002(2) 0.0048(19)
C10 0.038(3) 0.044(3) 0.046(3) 0.000(2) 0.006(2) 0.000(2)
C11 0.044(3) 0.062(3) 0.043(3) -0.010(3) 0.000(2) -0.001(2)
C12 0.056(3) 0.059(3) 0.093(5) 0.012(3) 0.002(3) 0.003(3)
C13 0.058(4) 0.077(4) 0.137(8) 0.016(5) -0.002(4) 0.023(3)
C14 0.049(3) 0.099(5) 0.095(6) 0.014(4) 0.021(4) -0.002(3)
C15 0.046(3) 0.062(3) 0.067(4) 0.005(3) 0.012(3) -0.004(2)
C16 0.044(3) 0.039(2) 0.065(4) 0.006(2) 0.016(3) -0.003(2)
C17 0.032(2) 0.039(2) 0.051(3) 0.002(2) 0.004(2) -0.0019(18)
C18 0.038(3) 0.043(3) 0.045(3) 0.009(2) 0.007(2) -0.003(2)
C19 0.077(4) 0.056(3) 0.064(4) 0.011(3) 0.007(3) -0.007(3)
C20 0.042(3) 0.040(3) 0.068(4) 0.000(3) 0.007(3) -0.002(2)
C21 0.067(4) 0.043(3) 0.101(6) 0.006(3) 0.017(4) 0.001(3)
C22 0.040(3) 0.055(3) 0.064(4) -0.012(3) 0.007(3) -0.004(2)
C23 0.032(3) 0.063(3) 0.043(3) -0.002(3) 0.000(2) -0.005(2)
C24 0.066(4) 0.083(4) 0.051(4) -0.001(3) 0.008(3) -0.003(3)
C25 0.032(2) 0.049(3) 0.049(3) 0.009(3) 0.001(2) -0.001(2)
C26 0.059(3) 0.056(3) 0.062(4) 0.019(3) 0.006(3) -0.008(3)
C27 0.050(3) 0.046(3) 0.087(5) -0.009(3) 0.007(3) 0.005(2)
C28 0.076(4) 0.044(3) 0.114(6) -0.012(3) 0.029(4) -0.001(3)
C29 0.087(4) 0.044(3) 0.092(5) 0.014(3) 0.029(4) 0.023(3)
C30 0.070(4) 0.070(4) 0.077(5) 0.013(4) -0.001(4) 0.031(3)
C31 0.067(4) 0.051(3) 0.071(4) -0.001(3) -0.010(3) 0.020(3)

loop_
_atom_type_symbol
_atom_type_description
_atom_type_scat_dispersion_real
_atom_type_scat_dispersion_imag
_atom_type_scat_source
C C 0.0033 0.0016 'International Tables Vol C Tables 4.2.6.8 and 6.1.1.4'
H H 0.0000 0.0000 'International Tables Vol C Tables 4.2.6.8 and 6.1.1.4'
Br Br -0.2901 2.4595 'International Tables Vol C Tables 4.2.6.8 and 6.1.1.4'
N N 0.0061 0.0033 'International Tables Vol C Tables 4.2.6.8 and 6.1.1.4'
O O 0.0106 0.0060 'International Tables Vol C Tables 4.2.6.8 and 6.1.1.4'
Pd Pd -0.9988 1.0072 'International Tables Vol C Tables 4.2.6.8 and 6.1.1.4'

loop_
_geom_angle_atom_site_label_1
_geom_angle_atom_site_label_2
_geom_angle_atom_site_label_3
_geom_angle
_geom_angle_site_symmetry_1
_geom_angle_site_symmetry_3
_geom_angle_publ_flag
C1 Pd1 N4 179.12(17) . . ?
C1 Pd1 Br1 89.38(14) . . ?
N4 Pd1 Br1 90.29(12) . . ?
C1 Pd1 Br2 88.58(14) . . ?
N4 Pd1 Br2 91.82(12) . . ?
Br1 Pd1 Br2 174.13(3) . . ?
C14 O1 C13 110.2(5) . . ?
C1 N1 C2 110.3(3) . . ?
C1 N1 C10 124.2(4) . . ?
C2 N1 C10 125.4(4) . . ?
C1 N2 C9 109.1(4) . . ?
C1 N2 C16 126.5(4) . . ?
C9 N2 C16 124.3(4) . . ?
C12 N3 C15 110.1(5) . . ?
C12 N3 C11 113.1(4) . . ?
C15 N3 C11 113.5(4) . . ?
C27 N4 C31 117.3(4) . . ?
C27 N4 Pd1 120.0(3) . . ?
C31 N4 Pd1 122.6(3) . . ?
N1 C1 N2 107.0(4) . . ?
N1 C1 Pd1 126.0(3) . . ?
N2 C1 Pd1 127.0(3) . . ?
C9 C2 C3 121.9(4) . . ?
C9 C2 N1 106.4(4) . . ?
C3 C2 N1 131.6(4) . . ?
C4 C3 C2 118.0(5) . . ?
C4 C3 H3 121.0 . . ?
C2 C3 H3 121.0 . . ?
C3 C4 C6 120.1(4) . . ?
C3 C4 C5 118.2(5) . . ?
C6 C4 C5 121.7(5) . . ?
C4 C5 H5A 109.5 . . ?
C4 C5 H5B 109.5 . . ?
H5A C5 H5B 109.5 . . ?
C4 C5 H5C 109.5 . . ?
H5A C5 H5C 109.5 . . ?
H5B C5 H5C 109.5 . . ?
C8 C6 C4 121.2(5) . . ?
C8 C6 C7 118.5(5) . . ?
C4 C6 C7 120.3(5) . . ?
C6 C7 H7A 109.5 . . ?
C6 C7 H7B 109.5 . . ?
H7A C7 H7B 109.5 . . ?
C6 C7 H7C 109.5 . . ?
H7A C7 H7C 109.5 . . ?
H7B C7 H7C 109.5 . . ?
C6 C8 C9 117.8(5) . . ?
C6 C8 H8 121.1 . . ?
C9 C8 H8 121.1 . . ?
C2 C9 C8 120.9(4) . . ?
C2 C9 N2 107.2(4) . . ?
C8 C9 N2 131.9(4) . . ?
N1 C10 C11 112.7(4) . . ?
N1 C10 H10A 109.1 . . ?
C11 C10 H10A 109.1 . . ?
N1 C10 H10B 109.1 . . ?
C11 C10 H10B 109.1 . . ?
H10A C10 H10B 107.8 . . ?
N3 C11 C10 114.5(4) . . ?
N3 C11 H11A 108.6 . . ?
C10 C11 H11A 108.6 . . ?
N3 C11 H11B 108.6 . . ?
C10 C11 H11B 108.6 . . ?
H11A C11 H11B 107.6 . . ?
N3 C12 C13 109.2(5) . . ?
N3 C12 H12A 109.8 . . ?
C13 C12 H12A 109.8 . . ?
N3 C12 H12B 109.8 . . ?
C13 C12 H12B 109.8 . . ?
H12A C12 H12B 108.3 . . ?
O1 C13 C12 111.5(5) . . ?
O1 C13 H13A 109.3 . . ?
C12 C13 H13A 109.3 . . ?
O1 C13 H13B 109.3 . . ?
C12 C13 H13B 109.3 . . ?
H13A C13 H13B 108.0 . . ?
O1 C14 C15 112.2(5) . . ?
O1 C14 H14A 109.2 . . ?
C15 C14 H14A 109.2 . . ?
O1 C14 H14B 109.2 . . ?
C15 C14 H14B 109.2 . . ?
H14A C14 H14B 107.9 . . ?
N3 C15 C14 109.9(5) . . ?
N3 C15 H15A 109.7 . . ?
C14 C15 H15A 109.7 . . ?
N3 C15 H15B 109.7 . . ?
C14 C15 H15B 109.7 . . ?
H15A C15 H15B 108.2 . . ?
N2 C16 C17 115.6(4) . . ?
N2 C16 H16A 108.4 . . ?
C17 C16 H16A 108.4 . . ?
N2 C16 H16B 108.4 . . ?
C17 C16 H16B 108.4 . . ?
H16A C16 H16B 107.4 . . ?
C25 C17 C18 121.5(4) . . ?
C25 C17 C16 119.8(4) . . ?
C18 C17 C16 118.7(4) . . ?
C20 C18 C17 117.9(5) . . ?
C20 C18 C19 119.7(4) . . ?
C17 C18 C19 122.4(5) . . ?
C18 C19 H19A 109.5 . . ?
C18 C19 H19B 109.5 . . ?
H19A C19 H19B 109.5 . . ?
C18 C19 H19C 109.5 . . ?
H19A C19 H19C 109.5 . . ?
H19B C19 H19C 109.5 . . ?
C22 C20 C18 119.6(5) . . ?
C22 C20 C21 119.1(5) . . ?
C18 C20 C21 121.2(5) . . ?
C20 C21 H21A 109.5 . . ?
C20 C21 H21B 109.5 . . ?
H21A C21 H21B 109.5 . . ?
C20 C21 H21C 109.5 . . ?
H21A C21 H21C 109.5 . . ?
H21B C21 H21C 109.5 . . ?
C20 C22 C23 122.8(5) . . ?
C20 C22 H22 118.6 . . ?
C23 C22 H22 118.6 . . ?
C22 C23 C25 118.8(5) . . ?
C22 C23 C24 119.4(5) . . ?
C25 C23 C24 121.8(5) . . ?
C23 C24 H24A 109.5 . . ?
C23 C24 H24B 109.5 . . ?
H24A C24 H24B 109.5 . . ?
C23 C24 H24C 109.5 . . ?
H24A C24 H24C 109.5 . . ?
H24B C24 H24C 109.5 . . ?
C23 C25 C17 119.3(4) . . ?
C23 C25 C26 119.8(5) . . ?
C17 C25 C26 120.9(5) . . ?
C25 C26 H26A 109.5 . . ?
C25 C26 H26B 109.5 . . ?
H26A C26 H26B 109.5 . . ?
C25 C26 H26C 109.5 . . ?
H26A C26 H26C 109.5 . . ?
H26B C26 H26C 109.5 . . ?
N4 C27 C28 122.5(5) . . ?
N4 C27 H27 118.7 . . ?
C28 C27 H27 118.7 . . ?
C29 C28 C27 119.8(6) . . ?
C29 C28 H28 120.1 . . ?
C27 C28 H28 120.1 . . ?
C28 C29 C30 118.4(5) . . ?
C28 C29 H29 120.8 . . ?
C30 C29 H29 120.8 . . ?
C29 C30 C31 118.9(6) . . ?
C29 C30 H30 120.5 . . ?
C31 C30 H30 120.5 . . ?
N4 C31 C30 122.9(6) . . ?
N4 C31 H31 118.5 . . ?
C30 C31 H31 118.5 . . ?

loop_
_geom_bond_atom_site_label_1
_geom_bond_atom_site_label_2
_geom_bond_distance
_geom_bond_site_symmetry_2
_geom_bond_publ_flag
Pd1 C1 1.957(4) . ?
Pd1 N4 2.100(4) . ?
Pd1 Br1 2.4414(7) . ?
Pd1 Br2 2.4471(7) . ?
O1 C14 1.399(8) . ?
O1 C13 1.414(8) . ?
N1 C1 1.358(5) . ?
N1 C2 1.394(5) . ?
N1 C10 1.479(5) . ?
N2 C1 1.361(5) . ?
N2 C9 1.407(5) . ?
N2 C16 1.479(5) . ?
N3 C12 1.440(7) . ?
N3 C15 1.456(7) . ?
N3 C11 1.469(6) . ?
N4 C27 1.324(6) . ?
N4 C31 1.335(6) . ?
C2 C9 1.377(6) . ?
C2 C3 1.394(6) . ?
C3 C4 1.391(7) . ?
C3 H3 0.9300 . ?
C4 C6 1.417(7) . ?
C4 C5 1.524(7) . ?
C5 H5A 0.9600 . ?
C5 H5B 0.9600 . ?
C5 H5C 0.9600 . ?
C6 C8 1.386(7) . ?
C6 C7 1.529(7) . ?
C7 H7A 0.9600 . ?
C7 H7B 0.9600 . ?
C7 H7C 0.9600 . ?
C8 C9 1.401(6) . ?
C8 H8 0.9300 . ?
C10 C11 1.537(7) . ?
C10 H10A 0.9700 . ?
C10 H10B 0.9700 . ?
C11 H11A 0.9700 . ?
C11 H11B 0.9700 . ?
C12 C13 1.544(8) . ?
C12 H12A 0.9700 . ?
C12 H12B 0.9700 . ?
C13 H13A 0.9700 . ?
C13 H13B 0.9700 . ?
C14 C15 1.527(7) . ?
C14 H14A 0.9700 . ?
C14 H14B 0.9700 . ?
C15 H15A 0.9700 . ?
C15 H15B 0.9700 . ?
C16 C17 1.527(6) . ?
C16 H16A 0.9700 . ?
C16 H16B 0.9700 . ?
C17 C25 1.401(7) . ?
C17 C18 1.419(6) . ?
C18 C20 1.406(7) . ?
C18 C19 1.513(8) . ?
C19 H19A 0.9600 . ?
C19 H19B 0.9600 . ?
C19 H19C 0.9600 . ?
C20 C22 1.380(8) . ?
C20 C21 1.531(7) . ?
C21 H21A 0.9600 . ?
C21 H21B 0.9600 . ?
C21 H21C 0.9600 . ?
C22 C23 1.387(7) . ?
C22 H22 0.9300 . ?
C23 C25 1.399(7) . ?
C23 C24 1.528(8) . ?
C24 H24A 0.9600 . ?
C24 H24B 0.9600 . ?
C24 H24C 0.9600 . ?
C25 C26 1.516(6) . ?
C26 H26A 0.9600 . ?
C26 H26B 0.9600 . ?
C26 H26C 0.9600 . ?
C27 C28 1.382(7) . ?
C27 H27 0.9300 . ?
C28 C29 1.356(9) . ?
C28 H28 0.9300 . ?
C29 C30 1.369(9) . ?
C29 H29 0.9300 . ?
C30 C31 1.380(7) . ?
C30 H30 0.9300 . ?
C31 H31 0.9300 . ?

loop_
_geom_torsion_atom_site_label_1
_geom_torsion_atom_site_label_2
_geom_torsion_atom_site_label_3
_geom_torsion_atom_site_label_4
_geom_torsion
_geom_torsion_site_symmetry_1
_geom_torsion_site_symmetry_2
_geom_torsion_site_symmetry_3
_geom_torsion_site_symmetry_4
_geom_torsion_publ_flag
C2 N1 C1 N2 0.2(5) . . . . ?
C10 N1 C1 N2 -177.5(4) . . . . ?
C2 N1 C1 Pd1 -179.6(3) . . . . ?
C10 N1 C1 Pd1 2.7(7) . . . . ?
C9 N2 C1 N1 -0.3(5) . . . . ?
C16 N2 C1 N1 -178.1(4) . . . . ?
C9 N2 C1 Pd1 179.5(4) . . . . ?
C16 N2 C1 Pd1 1.6(7) . . . . ?
C1 N1 C2 C9 -0.1(6) . . . . ?
C10 N1 C2 C9 177.6(4) . . . . ?
C1 N1 C2 C3 -178.3(5) . . . . ?
C10 N1 C2 C3 -0.6(9) . . . . ?
C9 C2 C3 C4 -0.1(8) . . . . ?
N1 C2 C3 C4 177.9(5) . . . . ?
C2 C3 C4 C6 1.4(8) . . . . ?
C2 C3 C4 C5 -177.3(5) . . . . ?
C3 C4 C6 C8 -2.3(10) . . . . ?
C5 C4 C6 C8 176.5(6) . . . . ?
C3 C4 C6 C7 -179.9(6) . . . . ?
C5 C4 C6 C7 -1.2(10) . . . . ?
C4 C6 C8 C9 1.6(10) . . . . ?
C7 C6 C8 C9 179.3(6) . . . . ?
C3 C2 C9 C8 -0.5(8) . . . . ?
N1 C2 C9 C8 -178.9(5) . . . . ?
C3 C2 C9 N2 178.3(5) . . . . ?
N1 C2 C9 N2 -0.1(5) . . . . ?
C6 C8 C9 C2 -0.3(9) . . . . ?
C6 C8 C9 N2 -178.7(6) . . . . ?
C1 N2 C9 C2 0.3(6) . . . . ?
C16 N2 C9 C2 178.2(5) . . . . ?
C1 N2 C9 C8 178.9(6) . . . . ?
C16 N2 C9 C8 -3.2(9) . . . . ?
C1 N1 C10 C11 -89.3(6) . . . . ?
C2 N1 C10 C11 93.4(5) . . . . ?
C12 N3 C11 C10 -73.6(6) . . . . ?
C15 N3 C11 C10 52.7(6) . . . . ?
N1 C10 C11 N3 156.3(4) . . . . ?
C15 N3 C12 C13 56.9(7) . . . . ?
C11 N3 C12 C13 -175.0(5) . . . . ?
C14 O1 C13 C12 58.1(8) . . . . ?
N3 C12 C13 O1 -58.3(8) . . . . ?
C13 O1 C14 C15 -57.6(8) . . . . ?
C12 N3 C15 C14 -56.5(6) . . . . ?
C11 N3 C15 C14 175.7(5) . . . . ?
O1 C14 C15 N3 57.0(8) . . . . ?
C1 N2 C16 C17 -49.1(7) . . . . ?
C9 N2 C16 C17 133.3(5) . . . . ?
N2 C16 C17 C25 -56.3(6) . . . . ?
N2 C16 C17 C18 126.3(5) . . . . ?
C25 C17 C18 C20 3.6(7) . . . . ?
C16 C17 C18 C20 -179.1(4) . . . . ?
C25 C17 C18 C19 -174.0(4) . . . . ?
C16 C17 C18 C19 3.3(7) . . . . ?
C17 C18 C20 C22 -0.5(7) . . . . ?
C19 C18 C20 C22 177.1(5) . . . . ?
C17 C18 C20 C21 178.0(4) . . . . ?
C19 C18 C20 C21 -4.3(7) . . . . ?
C18 C20 C22 C23 -1.7(7) . . . . ?
C21 C20 C22 C23 179.8(5) . . . . ?
C20 C22 C23 C25 0.8(7) . . . . ?
C20 C22 C23 C24 -179.4(5) . . . . ?
C22 C23 C25 C17 2.3(6) . . . . ?
C24 C23 C25 C17 -177.6(4) . . . . ?
C22 C23 C25 C26 -178.7(4) . . . . ?
C24 C23 C25 C26 1.5(7) . . . . ?
C18 C17 C25 C23 -4.5(6) . . . . ?
C16 C17 C25 C23 178.2(4) . . . . ?
C18 C17 C25 C26 176.5(4) . . . . ?
C16 C17 C25 C26 -0.8(6) . . . . ?
C31 N4 C27 C28 0.3(9) . . . . ?
Pd1 N4 C27 C28 -176.5(5) . . . . ?
N4 C27 C28 C29 -2.3(10) . . . . ?
C27 C28 C29 C30 2.5(10) . . . . ?
C28 C29 C30 C31 -1.0(10) . . . . ?
C27 N4 C31 C30 1.3(9) . . . . ?
Pd1 N4 C31 C30 178.1(5) . . . . ?
C29 C30 C31 N4 -1.0(11) . . . . ?
